data_7011042
loop_
_publ_author_name
'Wai-Kwok Wong'
'Xiao-Ping Chen'
'Jian-Ping Guo'
'Yong-Gui Chi'
'Wei-Xiong Pan'
'Wai-Yeung Wong'

_publ_section_title
;
 Synthesis, structure and catalytic activity of ruthenium
 diaminodiphosphine complexes
;
_journal_issue 6
_journal_name_full 'J. Chem. Soc., Dalton Trans.'
_journal_page_first 1139
_journal_page_last 1146
_journal_paper_doi 10.1039/b106997g
_journal_year 2002
_chemical_formula_sum 'C40.5 H37 Cl2 N2 O P2 Ru'
_chemical_formula_weight 801.63
_chemical_name_systematic
; 
? 
;
_space_group_IT_number 14
_symmetry_cell_setting monoclinic
_symmetry_space_group_name_Hall '-P 2ybc'
_symmetry_space_group_name_H-M 'P 1 21/c 1'
_atom_sites_solution_hydrogens geom
_atom_sites_solution_primary direct
_atom_sites_solution_secondary difmap
_audit_creation_method SHELXL-97
_cell_angle_alpha 90.00
_cell_angle_beta 93.719(2)
_cell_angle_gamma 90.00
_cell_formula_units_Z 4
_cell_length_a 20.1236(17)
_cell_length_b 18.3426(15)
_cell_length_c 10.1285(8)
_cell_measurement_temperature 293(2)
_cell_volume 3730.8(5)
_computing_data_reduction SAINT
_computing_structure_refinement 'SHELXL-97 (Sheldrick, 1997)'
_computing_structure_solution 'SHELXS-97 (Sheldrick, 1990)'
_diffrn_ambient_temperature 293(2)
_diffrn_measured_fraction_theta_full 0.969
_diffrn_measured_fraction_theta_max 0.969
_diffrn_measurement_device_type 'Smart CCD'
_diffrn_radiation_monochromator graphite
_diffrn_radiation_source 'fine-focus sealed tube'
_diffrn_radiation_type MoK\a
_diffrn_radiation_wavelength 0.71073
_diffrn_reflns_av_R_equivalents 0.0281
_diffrn_reflns_av_sigmaI/netI 0.0352
_diffrn_reflns_limit_h_max 26
_diffrn_reflns_limit_h_min -25
_diffrn_reflns_limit_k_max 21
_diffrn_reflns_limit_k_min -23
_diffrn_reflns_limit_l_max 13
_diffrn_reflns_limit_l_min -9
_diffrn_reflns_number 21471
_diffrn_reflns_theta_full 27.51
_diffrn_reflns_theta_max 27.51
_diffrn_reflns_theta_min 2.03
_exptl_absorpt_coefficient_mu 0.683
_exptl_crystal_colour 'Dark Red'
_exptl_crystal_density_diffrn 1.422
_exptl_crystal_density_method 'not measured'
_exptl_crystal_description Block
_exptl_crystal_F_000 1628
_exptl_crystal_size_max 0.30
_exptl_crystal_size_mid 0.20
_exptl_crystal_size_min 0.10
_refine_diff_density_max 0.829
_refine_diff_density_min -0.530
_refine_diff_density_rms 0.069
_refine_ls_extinction_method none
_refine_ls_goodness_of_fit_ref 1.046
_refine_ls_hydrogen_treatment mixed
_refine_ls_matrix_type full
_refine_ls_number_parameters 436
_refine_ls_number_reflns 8307
_refine_ls_number_restraints 1
_refine_ls_restrained_S_all 1.053
_refine_ls_R_factor_all 0.0534
_refine_ls_R_factor_gt 0.0363
_refine_ls_shift/su_max 0.002
_refine_ls_shift/su_mean 0.000
_refine_ls_structure_factor_coef Fsqd
_refine_ls_weighting_details 'calc w=1/[\s^2^(Fo^2^)+(0.0639P)^2^+0.2487P] where P=(Fo^2^+2Fc^2^)/3'
_refine_ls_weighting_scheme calc
_refine_ls_wR_factor_gt 0.1030
_refine_ls_wR_factor_ref 0.1114
_reflns_number_gt 6271
_reflns_number_total 8307
_reflns_threshold_expression >2sigma(I)
_cod_data_source_file b106997g.txt
_cod_data_source_block p21c_2
_cod_depositor_comments
;
The following automatic conversions were performed:
'_symmetry_cell_setting' value 'Monoclinic' changed to 'monoclinic'
according to '/home/saulius/struct/CIF-dictionaries/cif_core.dic'
dictionary named 'cif_core.dic' version 2.4.1 from 2010-06-29.

Automatic conversion script
Id: cif_fix_enum 1527 2010-12-29 10:47:43Z saulius 
;
_cod_original_sg_symbol_H-M P21/c
_cod_original_formula_sum 'C40.50 H37 Cl2 N2 O P2 Ru'
_cod_database_code 7011042

loop_
_symmetry_equiv_pos_as_xyz
'x, y, z'
'-x, y+1/2, -z+1/2'
'-x, -y, -z'
'x, -y-1/2, z-1/2'

loop_
_atom_site_label
_atom_site_type_symbol
_atom_site_fract_x
_atom_site_fract_y
_atom_site_fract_z
_atom_site_U_iso_or_equiv
_atom_site_adp_type
_atom_site_occupancy
_atom_site_symmetry_multiplicity
_atom_site_calc_flag
_atom_site_refinement_flags
_atom_site_disorder_assembly
_atom_site_disorder_group
Ru1 Ru 0.744095(11) 0.932980(11) 0.32143(2) 0.03385(8) Uani 1 1 d . . .
Cl1 Cl 0.78292(4) 0.84362(4) 0.17030(8) 0.0524(2) Uani 1 1 d . . .
Cl2 Cl 0.69965(4) 1.00485(4) 0.49503(7) 0.04975(19) Uani 1 1 d . . .
P1 P 0.82454(4) 1.01175(4) 0.24342(7) 0.03707(17) Uani 1 1 d . . .
P2 P 0.64910(3) 0.96416(4) 0.18938(7) 0.03513(16) Uani 1 1 d . . .
N1 N 0.81163(12) 0.89530(14) 0.4657(2) 0.0454(6) Uani 1 1 d . . .
N2 N 0.69428(12) 0.84739(13) 0.3992(3) 0.0445(6) Uani 1 1 d . . .
C1 C 0.81866(15) 1.02947(19) 0.0652(3) 0.0478(8) Uani 1 1 d . . .
C2 C 0.83627(18) 0.9769(2) -0.0261(4) 0.0660(11) Uani 1 1 d . . .
H2A H 0.8562 0.9337 0.0038 0.079 Uiso 1 1 calc R . .
C3 C 0.8243(2) 0.9886(3) -0.1604(4) 0.0924(17) Uani 1 1 d . . .
H3A H 0.8365 0.9533 -0.2203 0.111 Uiso 1 1 calc R . .
C4 C 0.7949(3) 1.0511(4) -0.2052(4) 0.113(2) Uani 1 1 d . . .
H4A H 0.7865 1.0579 -0.2958 0.135 Uiso 1 1 calc R . .
C5 C 0.7771(2) 1.1054(3) -0.1176(4) 0.0889(15) Uani 1 1 d . . .
H5A H 0.7577 1.1486 -0.1489 0.107 Uiso 1 1 calc R . .
C6 C 0.78894(17) 1.0934(2) 0.0174(3) 0.0641(10) Uani 1 1 d . . .
H6A H 0.7767 1.1288 0.0769 0.077 Uiso 1 1 calc R . .
C7 C 0.84493(16) 1.10379(17) 0.3097(3) 0.0468(7) Uani 1 1 d . . .
C8 C 0.8958(2) 1.1435(2) 0.2575(4) 0.0691(10) Uani 1 1 d . . .
H8A H 0.9181 1.1244 0.1876 0.083 Uiso 1 1 calc R . .
C9 C 0.9140(2) 1.2118(2) 0.3090(5) 0.0873(14) Uani 1 1 d . . .
H9A H 0.9483 1.2380 0.2740 0.105 Uiso 1 1 calc R . .
C10 C 0.8809(3) 1.2401(2) 0.4115(5) 0.0964(16) Uani 1 1 d . . .
H10A H 0.8916 1.2863 0.4442 0.116 Uiso 1 1 calc R . .
C11 C 0.8325(3) 1.2002(2) 0.4648(5) 0.0891(14) Uani 1 1 d . . .
H11A H 0.8116 1.2186 0.5370 0.107 Uiso 1 1 calc R . .
C12 C 0.8135(2) 1.13222(19) 0.4131(4) 0.0652(10) Uani 1 1 d . . .
H12A H 0.7794 1.1063 0.4494 0.078 Uiso 1 1 calc R . .
C13 C 0.90703(14) 0.96898(17) 0.2758(3) 0.0467(7) Uani 1 1 d . . .
C14 C 0.95661(17) 0.9719(2) 0.1878(4) 0.0672(10) Uani 1 1 d . . .
H14A H 0.9481 0.9961 0.1078 0.081 Uiso 1 1 calc R . .
C15 C 1.0180(2) 0.9405(3) 0.2141(5) 0.0850(14) Uani 1 1 d . . .
H15A H 1.0499 0.9429 0.1519 0.102 Uiso 1 1 calc R . .
C16 C 1.03191(19) 0.9061(3) 0.3303(5) 0.0800(12) Uani 1 1 d . . .
H16A H 1.0736 0.8852 0.3487 0.096 Uiso 1 1 calc R . .
C17 C 0.98439(18) 0.9021(2) 0.4213(4) 0.0680(10) Uani 1 1 d . . .
H17A H 0.9942 0.8780 0.5010 0.082 Uiso 1 1 calc R . .
C18 C 0.92261(16) 0.93286(17) 0.3968(3) 0.0497(8) Uani 1 1 d . . .
C19 C 0.87391(17) 0.9316(2) 0.5053(3) 0.0593(9) Uani 1 1 d . . .
H19A H 0.8945 0.9069 0.5822 0.071 Uiso 1 1 calc R . .
H19B H 0.8645 0.9813 0.5309 0.071 Uiso 1 1 calc R . .
C20 C 0.79108(18) 0.8411(2) 0.5339(4) 0.0620(9) Uani 1 1 d . . .
H20A H 0.8162 0.8221 0.6062 0.074 Uiso 1 1 calc R . .
C21 C 0.72714(18) 0.8119(2) 0.4911(4) 0.0654(10) Uani 1 1 d . . .
H21A H 0.7105 0.7697 0.5279 0.079 Uiso 1 1 calc R . .
C22 C 0.63092(16) 0.81940(17) 0.3448(4) 0.0572(9) Uani 1 1 d . . .
H22A H 0.6194 0.7764 0.3943 0.069 Uiso 1 1 calc R . .
H22B H 0.6354 0.8047 0.2539 0.069 Uiso 1 1 calc R . .
C23 C 0.57480(15) 0.87445(16) 0.3486(3) 0.0454(7) Uani 1 1 d . . .
C24 C 0.51785(17) 0.85638(19) 0.4136(4) 0.0570(8) Uani 1 1 d . . .
H24A H 0.5163 0.8119 0.4575 0.068 Uiso 1 1 calc R . .
C25 C 0.46395(17) 0.9028(2) 0.4144(4) 0.0600(9) Uani 1 1 d . . .
H25A H 0.4267 0.8898 0.4586 0.072 Uiso 1 1 calc R . .
C26 C 0.46570(16) 0.9680(2) 0.3498(4) 0.0570(9) Uani 1 1 d . . .
H26A H 0.4295 0.9996 0.3497 0.068 Uiso 1 1 calc R . .
C27 C 0.52163(15) 0.98699(17) 0.2842(3) 0.0475(7) Uani 1 1 d . . .
H27A H 0.5225 1.0317 0.2410 0.057 Uiso 1 1 calc R . .
C28 C 0.57625(14) 0.94114(15) 0.2815(3) 0.0395(6) Uani 1 1 d . . .
C29 C 0.62910(14) 0.91624(16) 0.0330(3) 0.0405(6) Uani 1 1 d . . .
C30 C 0.56747(15) 0.88374(16) 0.0004(3) 0.0444(7) Uani 1 1 d . . .
H30A H 0.5360 0.8808 0.0636 0.053 Uiso 1 1 calc R . .
C31 C 0.55278(17) 0.85598(18) -0.1245(3) 0.0559(8) Uani 1 1 d . . .
H31A H 0.5116 0.8344 -0.1450 0.067 Uiso 1 1 calc R . .
C32 C 0.59897(19) 0.8601(2) -0.2193(3) 0.0626(10) Uani 1 1 d . . .
H32A H 0.5886 0.8421 -0.3040 0.075 Uiso 1 1 calc R . .
C33 C 0.66045(19) 0.8908(2) -0.1884(3) 0.0641(10) Uani 1 1 d . . .
H33A H 0.6918 0.8932 -0.2517 0.077 Uiso 1 1 calc R . .
C34 C 0.67523(17) 0.91803(19) -0.0628(3) 0.0560(8) Uani 1 1 d . . .
H34A H 0.7171 0.9380 -0.0421 0.067 Uiso 1 1 calc R . .
C35 C 0.63550(14) 1.06002(15) 0.1384(3) 0.0419(7) Uani 1 1 d . . .
C36 C 0.61246(16) 1.07930(18) 0.0109(3) 0.0524(8) Uani 1 1 d . . .
H36A H 0.5997 1.0432 -0.0501 0.063 Uiso 1 1 calc R . .
C37 C 0.60835(18) 1.1529(2) -0.0263(4) 0.0676(10) Uani 1 1 d . . .
H37A H 0.5931 1.1657 -0.1118 0.081 Uiso 1 1 calc R . .
C38 C 0.6267(2) 1.2054(2) 0.0630(5) 0.0730(11) Uani 1 1 d . . .
H38A H 0.6246 1.2541 0.0380 0.088 Uiso 1 1 calc R . .
C39 C 0.6483(2) 1.1872(2) 0.1899(4) 0.0720(11) Uani 1 1 d . . .
H39A H 0.6600 1.2238 0.2506 0.086 Uiso 1 1 calc R . .
C40 C 0.65277(17) 1.11487(18) 0.2283(3) 0.0560(8) Uani 1 1 d . . .
H40A H 0.6674 1.1030 0.3146 0.067 Uiso 1 1 calc R . .
OW1 O 1.0719(7) 1.2865(7) 0.4016(14) 0.213(5) Uiso 0.50 1 d P . .
C41 C 0.8456(7) 0.7976(8) 0.8535(15) 0.150(5) Uiso 0.50 1 d PD . .
O1 O 0.9063(6) 0.7684(7) 0.7718(12) 0.197(5) Uiso 0.50 1 d PD . .

loop_
_atom_site_aniso_label
_atom_site_aniso_U_11
_atom_site_aniso_U_22
_atom_site_aniso_U_33
_atom_site_aniso_U_23
_atom_site_aniso_U_13
_atom_site_aniso_U_12
Ru1 0.03541(13) 0.03413(13) 0.03158(13) 0.00169(9) -0.00107(9) 0.00120(9)
Cl1 0.0571(5) 0.0447(4) 0.0557(5) -0.0130(3) 0.0048(4) 0.0019(4)
Cl2 0.0519(4) 0.0604(5) 0.0370(4) -0.0065(3) 0.0039(3) 0.0051(4)
P1 0.0378(4) 0.0402(4) 0.0325(4) -0.0016(3) -0.0031(3) -0.0043(3)
P2 0.0341(4) 0.0370(4) 0.0339(4) 0.0024(3) -0.0006(3) -0.0023(3)
N1 0.0459(14) 0.0514(15) 0.0381(14) 0.0058(11) -0.0050(11) 0.0082(12)
N2 0.0457(14) 0.0383(13) 0.0501(15) 0.0097(11) 0.0066(12) 0.0041(11)
C1 0.0388(16) 0.072(2) 0.0326(15) -0.0021(15) -0.0009(13) -0.0170(15)
C2 0.060(2) 0.090(3) 0.049(2) -0.0168(19) 0.0160(17) -0.032(2)
C3 0.084(3) 0.151(5) 0.045(2) -0.025(3) 0.025(2) -0.059(3)
C4 0.077(3) 0.226(7) 0.033(2) 0.012(3) -0.005(2) -0.074(4)
C5 0.066(3) 0.147(5) 0.052(3) 0.039(3) -0.011(2) -0.016(3)
C6 0.054(2) 0.096(3) 0.0418(19) 0.0148(18) -0.0054(16) -0.013(2)
C7 0.0550(18) 0.0425(17) 0.0408(17) 0.0020(13) -0.0136(14) -0.0054(14)
C8 0.087(3) 0.056(2) 0.064(2) 0.0003(17) -0.001(2) -0.019(2)
C9 0.095(3) 0.055(2) 0.107(4) 0.014(2) -0.023(3) -0.033(2)
C10 0.127(4) 0.050(2) 0.108(4) -0.020(3) -0.025(3) -0.013(3)
C11 0.106(4) 0.070(3) 0.090(3) -0.030(2) -0.005(3) -0.010(3)
C12 0.077(3) 0.051(2) 0.066(2) -0.0137(17) -0.006(2) -0.0011(18)
C13 0.0356(15) 0.0471(18) 0.057(2) -0.0015(14) -0.0013(14) -0.0072(13)
C14 0.0430(19) 0.084(3) 0.074(3) 0.009(2) 0.0039(18) -0.0073(18)
C15 0.042(2) 0.110(4) 0.105(4) 0.007(3) 0.020(2) -0.001(2)
C16 0.0374(19) 0.093(3) 0.109(4) -0.005(3) -0.003(2) 0.012(2)
C17 0.051(2) 0.071(2) 0.080(3) -0.001(2) -0.0167(19) 0.0076(18)
C18 0.0389(16) 0.055(2) 0.054(2) -0.0055(14) -0.0084(14) 0.0002(14)
C19 0.053(2) 0.076(2) 0.046(2) 0.0037(16) -0.0166(16) 0.0076(17)
C20 0.062(2) 0.067(2) 0.057(2) 0.0229(18) -0.0051(17) 0.0126(18)
C21 0.059(2) 0.063(2) 0.074(3) 0.0310(19) 0.0040(19) 0.0035(18)
C22 0.055(2) 0.0417(18) 0.075(2) 0.0115(16) 0.0048(18) -0.0102(15)
C23 0.0437(16) 0.0458(17) 0.0464(17) 0.0037(13) 0.0010(14) -0.0091(13)
C24 0.058(2) 0.056(2) 0.057(2) 0.0089(16) 0.0049(16) -0.0152(17)
C25 0.0471(19) 0.074(2) 0.061(2) -0.0030(18) 0.0169(17) -0.0105(18)
C26 0.0455(18) 0.065(2) 0.062(2) -0.0010(17) 0.0127(16) 0.0025(16)
C27 0.0426(16) 0.0509(18) 0.0494(18) 0.0018(14) 0.0050(14) 0.0020(14)
C28 0.0369(15) 0.0441(16) 0.0373(15) 0.0000(12) 0.0005(12) -0.0057(12)
C29 0.0383(15) 0.0456(16) 0.0364(15) -0.0008(12) -0.0058(12) -0.0006(12)
C30 0.0392(15) 0.0464(17) 0.0468(17) -0.0006(13) -0.0032(13) -0.0011(13)
C31 0.0519(19) 0.052(2) 0.061(2) -0.0096(16) -0.0169(17) -0.0018(15)
C32 0.078(3) 0.064(2) 0.0429(19) -0.0132(16) -0.0162(18) 0.0088(19)
C33 0.068(2) 0.085(3) 0.0400(19) -0.0054(17) 0.0048(17) -0.003(2)
C34 0.0476(19) 0.073(2) 0.0469(19) -0.0058(16) 0.0011(15) -0.0091(16)
C35 0.0352(14) 0.0425(16) 0.0479(17) 0.0070(13) 0.0018(13) -0.0001(12)
C36 0.0485(18) 0.052(2) 0.055(2) 0.0153(15) -0.0064(15) -0.0034(14)
C37 0.065(2) 0.065(2) 0.072(3) 0.029(2) -0.002(2) 0.0051(19)
C38 0.077(3) 0.043(2) 0.099(3) 0.022(2) 0.006(2) 0.0072(19)
C39 0.084(3) 0.043(2) 0.088(3) -0.0061(19) 0.002(2) 0.0053(19)
C40 0.065(2) 0.0501(19) 0.052(2) 0.0001(15) -0.0015(17) 0.0042(16)

loop_
_atom_type_symbol
_atom_type_description
_atom_type_scat_dispersion_real
_atom_type_scat_dispersion_imag
_atom_type_scat_source
C C 0.0033 0.0016 'International Tables Vol C Tables 4.2.6.8 and 6.1.1.4'
H H 0.0000 0.0000 'International Tables Vol C Tables 4.2.6.8 and 6.1.1.4'
N N 0.0061 0.0033 'International Tables Vol C Tables 4.2.6.8 and 6.1.1.4'
P P 0.1023 0.0942 'International Tables Vol C Tables 4.2.6.8 and 6.1.1.4'
Cl Cl 0.1484 0.1585 'International Tables Vol C Tables 4.2.6.8 and 6.1.1.4'
Ru Ru -1.2594 0.8363 'International Tables Vol C Tables 4.2.6.8 and 6.1.1.4'
O O 0.0106 0.0060 'International Tables Vol C Tables 4.2.6.8 and 6.1.1.4'

loop_
_geom_angle_atom_site_label_1
_geom_angle_atom_site_label_2
_geom_angle_atom_site_label_3
_geom_angle
_geom_angle_site_symmetry_1
_geom_angle_site_symmetry_3
_geom_angle_publ_flag
N2 Ru1 N1 77.63(10) . . ?
N2 Ru1 P2 90.29(7) . . ?
N1 Ru1 P2 166.50(7) . . ?
N2 Ru1 P1 165.46(7) . . ?
N1 Ru1 P1 90.44(8) . . ?
P2 Ru1 P1 102.34(3) . . ?
N2 Ru1 Cl1 84.82(7) . . ?
N1 Ru1 Cl1 89.79(7) . . ?
P2 Ru1 Cl1 95.17(3) . . ?
P1 Ru1 Cl1 86.88(3) . . ?
N2 Ru1 Cl2 85.69(7) . . ?
N1 Ru1 Cl2 85.68(7) . . ?
P2 Ru1 Cl2 87.43(3) . . ?
P1 Ru1 Cl2 101.85(3) . . ?
Cl1 Ru1 Cl2 170.17(3) . . ?
C1 P1 C13 104.52(15) . . ?
C1 P1 C7 101.20(14) . . ?
C13 P1 C7 98.47(14) . . ?
C1 P1 Ru1 116.10(10) . . ?
C13 P1 Ru1 108.10(10) . . ?
C7 P1 Ru1 125.50(11) . . ?
C29 P2 C28 101.00(13) . . ?
C29 P2 C35 101.21(14) . . ?
C28 P2 C35 104.60(13) . . ?
C29 P2 Ru1 120.25(10) . . ?
C28 P2 Ru1 107.69(10) . . ?
C35 P2 Ru1 119.65(10) . . ?
C20 N1 C19 120.3(3) . . ?
C20 N1 Ru1 114.8(2) . . ?
C19 N1 Ru1 124.2(2) . . ?
C21 N2 C22 119.6(3) . . ?
C21 N2 Ru1 115.2(2) . . ?
C22 N2 Ru1 124.5(2) . . ?
C6 C1 C2 118.3(3) . . ?
C6 C1 P1 119.5(3) . . ?
C2 C1 P1 121.8(3) . . ?
C3 C2 C1 120.6(5) . . ?
C4 C3 C2 120.3(5) . . ?
C3 C4 C5 121.0(4) . . ?
C6 C5 C4 118.4(5) . . ?
C1 C6 C5 121.3(4) . . ?
C12 C7 C8 118.9(3) . . ?
C12 C7 P1 121.6(3) . . ?
C8 C7 P1 119.4(3) . . ?
C7 C8 C9 120.6(4) . . ?
C10 C9 C8 119.6(4) . . ?
C11 C10 C9 119.6(4) . . ?
C10 C11 C12 121.2(4) . . ?
C7 C12 C11 120.0(4) . . ?
C14 C13 C18 116.7(3) . . ?
C14 C13 P1 123.2(3) . . ?
C18 C13 P1 120.1(2) . . ?
C15 C14 C13 122.5(4) . . ?
C16 C15 C14 119.9(4) . . ?
C15 C16 C17 119.8(4) . . ?
C16 C17 C18 121.2(4) . . ?
C17 C18 C13 119.8(3) . . ?
C17 C18 C19 118.8(3) . . ?
C13 C18 C19 121.2(3) . . ?
N1 C19 C18 113.1(3) . . ?
N1 C20 C21 115.9(3) . . ?
N2 C21 C20 116.1(3) . . ?
N2 C22 C23 113.1(3) . . ?
C24 C23 C28 118.6(3) . . ?
C24 C23 C22 119.2(3) . . ?
C28 C23 C22 122.0(3) . . ?
C25 C24 C23 121.7(3) . . ?
C26 C25 C24 119.6(3) . . ?
C25 C26 C27 119.8(3) . . ?
C28 C27 C26 121.7(3) . . ?
C27 C28 C23 118.6(3) . . ?
C27 C28 P2 122.1(2) . . ?
C23 C28 P2 119.3(2) . . ?
C34 C29 C30 118.0(3) . . ?
C34 C29 P2 118.3(2) . . ?
C30 C29 P2 123.4(2) . . ?
C31 C30 C29 120.6(3) . . ?
C30 C31 C32 120.3(3) . . ?
C33 C32 C31 120.0(3) . . ?
C32 C33 C34 119.6(3) . . ?
C33 C34 C29 121.5(3) . . ?
C40 C35 C36 118.7(3) . . ?
C40 C35 P2 118.7(2) . . ?
C36 C35 P2 122.4(2) . . ?
C35 C36 C37 120.3(3) . . ?
C38 C37 C36 119.7(4) . . ?
C37 C38 C39 120.6(3) . . ?
C38 C39 C40 120.5(4) . . ?
C39 C40 C35 120.1(3) . . ?

loop_
_geom_bond_atom_site_label_1
_geom_bond_atom_site_label_2
_geom_bond_distance
_geom_bond_site_symmetry_2
_geom_bond_publ_flag
Ru1 N2 2.048(2) . ?
Ru1 N1 2.050(2) . ?
Ru1 P2 2.3321(8) . ?
Ru1 P1 2.3449(8) . ?
Ru1 Cl1 2.4073(8) . ?
Ru1 Cl2 2.4152(8) . ?
P1 C1 1.830(3) . ?
P1 C13 1.846(3) . ?
P1 C7 1.853(3) . ?
P2 C29 1.834(3) . ?
P2 C28 1.837(3) . ?
P2 C35 1.848(3) . ?
N1 C20 1.294(4) . ?
N1 C19 1.452(4) . ?
N2 C21 1.284(4) . ?
N2 C22 1.450(4) . ?
C1 C6 1.388(5) . ?
C1 C2 1.397(5) . ?
C2 C3 1.383(6) . ?
C3 C4 1.355(8) . ?
C4 C5 1.397(8) . ?
C5 C6 1.391(5) . ?
C7 C12 1.362(5) . ?
C7 C8 1.389(5) . ?
C8 C9 1.397(5) . ?
C9 C10 1.370(7) . ?
C10 C11 1.357(7) . ?
C11 C12 1.397(5) . ?
C13 C14 1.381(5) . ?
C13 C18 1.410(5) . ?
C14 C15 1.374(5) . ?
C15 C16 1.348(6) . ?
C16 C17 1.372(6) . ?
C17 C18 1.373(5) . ?
C18 C19 1.519(5) . ?
C20 C21 1.434(5) . ?
C22 C23 1.517(4) . ?
C23 C24 1.398(4) . ?
C23 C28 1.401(4) . ?
C24 C25 1.380(5) . ?
C25 C26 1.364(5) . ?
C26 C27 1.388(4) . ?
C27 C28 1.386(4) . ?
C29 C34 1.386(4) . ?
C29 C30 1.396(4) . ?
C30 C31 1.378(4) . ?
C31 C32 1.381(5) . ?
C32 C33 1.377(5) . ?
C33 C34 1.381(5) . ?
C35 C40 1.386(4) . ?
C35 C36 1.389(4) . ?
C36 C37 1.403(4) . ?
C37 C38 1.355(6) . ?
C38 C39 1.370(6) . ?
C39 C40 1.385(5) . ?
C41 O1 1.612(13) . ?
